data_8105220
loop_
_publ_author_name
'Wang, Xiaoxia'
'Zhang, Danyang'
'Zhuang, Pengyu'
'Zhang, Yao'
'Xu, Jiale'

_publ_section_title
;
 The crystal structure of
 3,10-bis(4-methoxyphenyl)-6,12-dibenzyl-2,9-acetyl-6,12-diazapentacyclo[6.3.1.02,7.04,11.05,9]dodecane
 -- acetone (1/1), C45H48N2O5
;
_journal_issue 3
_journal_name_full 'Zeitschrift f\"ur Kristallographie - New Crystal Structures'
_journal_page_first 569
_journal_page_last 570
_journal_paper_doi 10.1515/ncrs-2019-0814
_journal_volume 235
_journal_year 2020
_chemical_formula_moiety 'C42 H42 N2 O4, C3 H6 O'
_chemical_formula_sum 'C45 H48 N2 O5'
_chemical_formula_weight 696.85
_space_group_crystal_system monoclinic
_space_group_IT_number 14
_space_group_name_Hall '-P 2ybc'
_space_group_name_H-M_alt 'P 1 21/c 1'
_atom_sites_solution_hydrogens geom
_atom_sites_solution_primary dual
_cell_angle_alpha 90
_cell_angle_beta 92.125(4)
_cell_angle_gamma 90
_cell_formula_units_Z 4
_cell_length_a 21.3971(8)
_cell_length_b 15.2249(6)
_cell_length_c 11.2610(5)
_cell_measurement_reflns_used 15769
_cell_measurement_temperature 128.15
_cell_measurement_theta_max 32.7630
_cell_measurement_theta_min 1.6760
_cell_volume 3666.0(3)
_computing_cell_refinement 'CrysAlisPro 1.171.39.46 (Rigaku OD, 2018)'
_computing_data_collection 'CrystalClear(Rigaku, 2008)'
_computing_data_reduction 'CrysAlisPro 1.171.39.46 (Rigaku OD, 2018)'
_computing_molecular_graphics 'Olex2 (Dolomanov et al., 2009)'
_computing_publication_material 'Olex2 (Dolomanov et al., 2009)'
_computing_structure_refinement 'ShelXL (Sheldrick, 2015)'
_computing_structure_solution 'ShelXT (Sheldrick, 2015)'
_diffrn_ambient_temperature 128.15
_diffrn_detector 'CCD plate'
_diffrn_measured_fraction_theta_full 1.000
_diffrn_measured_fraction_theta_max 1.000
_diffrn_measurement_details
;
List of Runs (angles in degrees, time in seconds):

  # Type    Start    End  Width  t~exp~   \w     \q     \k     \f   Frames
--------------------------------------------------------------------------
  1  \w   -115.00  65.00   1.00    1.00    --  -25.00  45.00   0.00  180
  2  \w   -115.00  65.00   1.00    1.00    --  -25.00  45.00  90.00  180
  3  \w   -115.00  65.00   1.00    1.00    --  -25.00  45.00 180.00  180
;
_diffrn_measurement_device 'abstract diffractometer'
_diffrn_measurement_device_type 'Rigaku Saturn 70'
_diffrn_measurement_method '\w scans'
_diffrn_orient_matrix_type 'CrysAlisPro convention (1999,Acta A55,543-557)'
_diffrn_orient_matrix_UB_11 -0.0326794000
_diffrn_orient_matrix_UB_12 0.0067860000
_diffrn_orient_matrix_UB_13 0.0034482000
_diffrn_orient_matrix_UB_21 0.0057024000
_diffrn_orient_matrix_UB_22 0.0378481000
_diffrn_orient_matrix_UB_23 0.0354763000
_diffrn_orient_matrix_UB_31 0.0002173000
_diffrn_orient_matrix_UB_32 0.0262892000
_diffrn_orient_matrix_UB_33 -0.0520037000
_diffrn_radiation_monochromator confocal
_diffrn_radiation_probe x-ray
_diffrn_radiation_type MoK\a
_diffrn_radiation_wavelength 0.71073
_diffrn_reflns_av_R_equivalents 0.0840
_diffrn_reflns_av_unetI/netI 0.0525
_diffrn_reflns_Laue_measured_fraction_full 1.000
_diffrn_reflns_Laue_measured_fraction_max 1.000
_diffrn_reflns_limit_h_max 26
_diffrn_reflns_limit_h_min -26
_diffrn_reflns_limit_k_max 19
_diffrn_reflns_limit_k_min -19
_diffrn_reflns_limit_l_max 14
_diffrn_reflns_limit_l_min -13
_diffrn_reflns_number 38645
_diffrn_reflns_point_group_measured_fraction_full 1.000
_diffrn_reflns_point_group_measured_fraction_max 1.000
_diffrn_reflns_theta_full 25.242
_diffrn_reflns_theta_max 26.369
_diffrn_reflns_theta_min 1.642
_diffrn_source 'rotating anode'
_diffrn_source_type 'Enhance (Mo) X-ray Source'
_exptl_absorpt_coefficient_mu 0.082
_exptl_absorpt_correction_T_max 1.00000
_exptl_absorpt_correction_T_min 0.46892
_exptl_absorpt_correction_type multi-scan
_exptl_absorpt_process_details
;
CrysAlisPro 1.171.39.46 (Rigaku Oxford Diffraction, 2018)
Empirical absorption correction using spherical harmonics,
 implemented in SCALE3 ABSPACK scaling algorithm.
;
_exptl_crystal_colour colourless
_exptl_crystal_colour_primary colourless
_exptl_crystal_density_diffrn 1.263
_exptl_crystal_description plate
_exptl_crystal_F_000 1488
_exptl_crystal_size_max 0.36
_exptl_crystal_size_mid 0.26
_exptl_crystal_size_min 0.14
_refine_diff_density_max 0.278
_refine_diff_density_min -0.216
_refine_diff_density_rms 0.049
_refine_ls_extinction_coef 0.0054(5)
_refine_ls_extinction_expression Fc^*^=kFc[1+0.001xFc^2^\l^3^/sin(2\q)]^-1/4^
_refine_ls_extinction_method 'SHELXL-2016/6 (Sheldrick 2016)'
_refine_ls_goodness_of_fit_ref 1.032
_refine_ls_hydrogen_treatment constr
_refine_ls_matrix_type full
_refine_ls_number_parameters 476
_refine_ls_number_reflns 7481
_refine_ls_number_restraints 0
_refine_ls_restrained_S_all 1.032
_refine_ls_R_factor_all 0.0732
_refine_ls_R_factor_gt 0.0519
_refine_ls_shift/su_max 0.000
_refine_ls_shift/su_mean 0.000
_refine_ls_structure_factor_coef Fsqd
_refine_ls_weighting_details 'w=1/[\s^2^(Fo^2^)+(0.0525P)^2^+1.4415P] where P=(Fo^2^+2Fc^2^)/3'
_refine_ls_weighting_scheme calc
_refine_ls_wR_factor_gt 0.1175
_refine_ls_wR_factor_ref 0.1308
_reflns_Friedel_coverage 0.000
_reflns_Friedel_fraction_full .
_reflns_Friedel_fraction_max .
_reflns_number_gt 5642
_reflns_number_total 7481
_reflns_threshold_expression 'I > 2\s(I)'
_cod_data_source_file suppl_ncrs-2019-0814_suppl.cif
_cod_data_source_block r20190425e
_cod_database_code 8105220
_chemical_oxdiff_formula C44H40O4N2
_shelx_space_group_comment
;
The symmetry employed for this shelxl refinement is uniquely defined
by the following loop, which should always be used as a source of
symmetry information in preference to the above space-group names.
They are only intended as comments.
;
_reflns_odcompleteness_completeness 99.97
_reflns_odcompleteness_iscentric 1
_reflns_odcompleteness_theta 26.32
_olex2_refinement_description
;
1. Fixed Uiso
 At 1.2 times of:
  All C(H) groups, All C(H,H) groups
 At 1.5 times of:
  All C(H,H,H) groups
2.a Ternary CH refined with riding coordinates:
 C1(H1), C2(H2), C4(H4), C5(H5), C7(H7), C8(H8), C9(H9), C10(H10)
2.b Secondary CH2 refined with riding coordinates:
 C15(H15A,H15B), C22(H22A,H22B)
2.c Aromatic/amide H refined with riding coordinates:
 C17(H17), C18(H18), C19(H19), C20(H20), C21(H21), C24(H24), C25(H25),
 C26(H26), C27(H27), C28(H28), C30(H30), C31(H31), C33(H33), C34(H34), C37(H37),
  C38(H38), C40(H40), C41(H41)
2.d Idealised Me refined as rotating group:
 C12(H12A,H12B,H12C), C14(H14A,H14B,H14C), C35(H35A,H35B,H35C), C42(H42A,H42B,
 H42C), C43(H43A,H43B,H43C), C45(H45A,H45B,H45C)
;
_olex2_submission_special_instructions 'No special instructions were received'
_oxdiff_exptl_absorpt_empirical_details
;
Empirical correction (ABSPACK) includes:
- Absorption correction using spherical harmonics
- Frame scaling
- Detector area scaling
;
_oxdiff_exptl_absorpt_empirical_full_max 1.695
_oxdiff_exptl_absorpt_empirical_full_min 0.355

loop_
_space_group_symop_operation_xyz
'x, y, z'
'-x, y+1/2, -z+1/2'
'-x, -y, -z'
'x, -y-1/2, z-1/2'

loop_
_atom_site_label
_atom_site_type_symbol
_atom_site_fract_x
_atom_site_fract_y
_atom_site_fract_z
_atom_site_U_iso_or_equiv
_atom_site_adp_type
_atom_site_occupancy
_atom_site_site_symmetry_order
_atom_site_calc_flag
_atom_site_refinement_flags_posn
_atom_site_refinement_flags_adp
_atom_site_refinement_flags_occupancy
_atom_site_disorder_assembly
_atom_site_disorder_group
O1 O 0.35723(6) 0.50277(9) 0.92369(11) 0.0281(3) Uani 1 1 d . . . . .
O2 O 0.06112(6) 0.45405(9) 0.79734(12) 0.0337(3) Uani 1 1 d . . . . .
O3 O 0.06423(6) 0.83191(9) 0.41909(12) 0.0320(3) Uani 1 1 d . . . . .
O4 O 0.41347(6) 0.05639(8) 0.76955(12) 0.0313(3) Uani 1 1 d . . . . .
N1 N 0.21934(6) 0.58056(9) 0.73805(13) 0.0192(3) Uani 1 1 d . . . . .
N2 N 0.22010(6) 0.34913(9) 0.78627(12) 0.0190(3) Uani 1 1 d . . . . .
C1 C 0.18815(8) 0.50298(11) 0.78347(15) 0.0190(4) Uani 1 1 d . . . . .
H1 H 0.160242 0.517546 0.849992 0.023 Uiso 1 1 calc R . . . .
C2 C 0.24167(8) 0.43606(11) 0.82314(15) 0.0189(4) Uani 1 1 d . . . . .
H2 H 0.252192 0.439184 0.910307 0.023 Uiso 1 1 calc R . . . .
C3 C 0.29802(8) 0.46363(11) 0.74613(15) 0.0190(4) Uani 1 1 d . . . . .
C4 C 0.26786(8) 0.54094(11) 0.66804(15) 0.0194(4) Uani 1 1 d . . . . .
H4 H 0.299662 0.584705 0.643092 0.023 Uiso 1 1 calc R . . . .
C5 C 0.19192(8) 0.36771(11) 0.66898(15) 0.0192(4) Uani 1 1 d . . . . .
H5 H 0.166384 0.317491 0.636775 0.023 Uiso 1 1 calc R . . . .
C6 C 0.15231(8) 0.45500(11) 0.67934(15) 0.0192(4) Uani 1 1 d . . . . .
C7 C 0.16375(8) 0.50008(11) 0.55967(15) 0.0196(4) Uani 1 1 d . . . . .
H7 H 0.147141 0.459006 0.496797 0.023 Uiso 1 1 calc R . . . .
C8 C 0.23558(8) 0.49200(11) 0.55949(15) 0.0197(4) Uani 1 1 d . . . . .
H8 H 0.252869 0.510384 0.482030 0.024 Uiso 1 1 calc R . . . .
C9 C 0.24619(8) 0.39394(11) 0.58525(15) 0.0197(4) Uani 1 1 d . . . . .
H9 H 0.245888 0.357876 0.511014 0.024 Uiso 1 1 calc R . . . .
C10 C 0.30979(8) 0.39190(11) 0.65235(15) 0.0200(4) Uani 1 1 d . . . . .
H10 H 0.340652 0.417139 0.597195 0.024 Uiso 1 1 calc R . . . .
C11 C 0.35622(8) 0.49321(11) 0.81643(17) 0.0224(4) Uani 1 1 d . . . . .
C12 C 0.41434(9) 0.51087(15) 0.74819(19) 0.0351(5) Uani 1 1 d . . . . .
H12A H 0.447221 0.534103 0.802366 0.053 Uiso 1 1 calc GR . . . .
H12B H 0.404820 0.553900 0.685371 0.053 Uiso 1 1 calc GR . . . .
H12C H 0.428697 0.456082 0.712563 0.053 Uiso 1 1 calc GR . . . .
C13 C 0.08347(8) 0.43775(12) 0.70231(17) 0.0230(4) Uani 1 1 d . . . . .
C14 C 0.04343(9) 0.39867(15) 0.60409(19) 0.0375(5) Uani 1 1 d . . . . .
H14A H 0.001700 0.386391 0.633069 0.056 Uiso 1 1 calc GR . . . .
H14B H 0.062411 0.343909 0.577280 0.056 Uiso 1 1 calc GR . . . .
H14C H 0.039967 0.440145 0.537610 0.056 Uiso 1 1 calc GR . . . .
C15 C 0.24098(8) 0.63903(11) 0.83391(16) 0.0218(4) Uani 1 1 d . . . . .
H15A H 0.274490 0.608950 0.881282 0.026 Uiso 1 1 calc R . . . .
H15B H 0.205886 0.649797 0.886914 0.026 Uiso 1 1 calc R . . . .
C16 C 0.26559(8) 0.72658(12) 0.79267(16) 0.0220(4) Uani 1 1 d . . . . .
C17 C 0.24433(9) 0.76582(12) 0.68804(17) 0.0270(4) Uani 1 1 d . . . . .
H17 H 0.216727 0.734874 0.634907 0.032 Uiso 1 1 calc R . . . .
C18 C 0.26333(10) 0.85066(13) 0.66047(19) 0.0336(5) Uani 1 1 d . . . . .
H18 H 0.248155 0.877659 0.589015 0.040 Uiso 1 1 calc R . . . .
C19 C 0.30412(10) 0.89584(14) 0.7364(2) 0.0373(5) Uani 1 1 d . . . . .
H19 H 0.317317 0.953466 0.716869 0.045 Uiso 1 1 calc R . . . .
C20 C 0.32555(9) 0.85676(14) 0.8406(2) 0.0367(5) Uani 1 1 d . . . . .
H20 H 0.353482 0.887585 0.893236 0.044 Uiso 1 1 calc R . . . .
C21 C 0.30638(9) 0.77264(13) 0.86862(19) 0.0303(4) Uani 1 1 d . . . . .
H21 H 0.321295 0.746125 0.940597 0.036 Uiso 1 1 calc R . . . .
C22 C 0.17846(8) 0.30696(11) 0.87012(16) 0.0220(4) Uani 1 1 d . . . . .
H22A H 0.142173 0.345577 0.883515 0.026 Uiso 1 1 calc R . . . .
H22B H 0.201171 0.297858 0.947340 0.026 Uiso 1 1 calc R . . . .
C23 C 0.15593(8) 0.21984(12) 0.82149(16) 0.0227(4) Uani 1 1 d . . . . .
C24 C 0.09275(9) 0.19898(14) 0.81715(19) 0.0338(5) Uani 1 1 d . . . . .
H24 H 0.063540 0.239698 0.846860 0.041 Uiso 1 1 calc R . . . .
C25 C 0.07157(11) 0.11996(15) 0.7703(2) 0.0437(6) Uani 1 1 d . . . . .
H25 H 0.028205 0.106393 0.768638 0.052 Uiso 1 1 calc R . . . .
C26 C 0.11359(12) 0.06118(15) 0.7263(2) 0.0463(6) Uani 1 1 d . . . . .
H26 H 0.099248 0.006939 0.693716 0.056 Uiso 1 1 calc R . . . .
C27 C 0.17695(11) 0.08091(14) 0.72935(19) 0.0387(5) Uani 1 1 d . . . . .
H27 H 0.205856 0.040260 0.698469 0.046 Uiso 1 1 calc R . . . .
C28 C 0.19809(9) 0.15954(12) 0.77719(17) 0.0283(4) Uani 1 1 d . . . . .
H28 H 0.241551 0.172493 0.779863 0.034 Uiso 1 1 calc R . . . .
C29 C 0.13552(7) 0.58921(11) 0.53032(15) 0.0193(4) Uani 1 1 d . . . . .
C30 C 0.09864(8) 0.63694(12) 0.60562(16) 0.0216(4) Uani 1 1 d . . . . .
H30 H 0.090277 0.613755 0.681720 0.026 Uiso 1 1 calc R . . . .
C31 C 0.07352(8) 0.71815(12) 0.57245(16) 0.0232(4) Uani 1 1 d . . . . .
H31 H 0.048436 0.749824 0.625582 0.028 Uiso 1 1 calc R . . . .
C32 C 0.08533(8) 0.75241(12) 0.46157(16) 0.0223(4) Uani 1 1 d . . . . .
C33 C 0.12166(8) 0.70502(12) 0.38443(16) 0.0236(4) Uani 1 1 d . . . . .
H33 H 0.129537 0.727779 0.307870 0.028 Uiso 1 1 calc R . . . .
C34 C 0.14631(8) 0.62490(12) 0.41904(16) 0.0221(4) Uani 1 1 d . . . . .
H34 H 0.171260 0.593272 0.365636 0.027 Uiso 1 1 calc R . . . .
C35 C 0.02685(11) 0.88296(14) 0.4950(2) 0.0427(6) Uani 1 1 d . . . . .
H35A H 0.017998 0.940081 0.457917 0.064 Uiso 1 1 calc GR . . . .
H35B H 0.049368 0.891767 0.571399 0.064 Uiso 1 1 calc GR . . . .
H35C H -0.012550 0.852180 0.507802 0.064 Uiso 1 1 calc GR . . . .
C36 C 0.33548(8) 0.30311(11) 0.69120(16) 0.0198(4) Uani 1 1 d . . . . .
C37 C 0.33311(8) 0.23279(12) 0.61122(17) 0.0243(4) Uani 1 1 d . . . . .
H37 H 0.313448 0.241059 0.535021 0.029 Uiso 1 1 calc R . . . .
C38 C 0.35848(8) 0.15171(12) 0.63958(17) 0.0260(4) Uani 1 1 d . . . . .
H38 H 0.355656 0.105014 0.583685 0.031 Uiso 1 1 calc R . . . .
C39 C 0.38813(8) 0.13857(12) 0.74996(17) 0.0238(4) Uani 1 1 d . . . . .
C40 C 0.39075(8) 0.20648(12) 0.83163(17) 0.0251(4) Uani 1 1 d . . . . .
H40 H 0.410210 0.197894 0.907950 0.030 Uiso 1 1 calc R . . . .
C41 C 0.36462(8) 0.28756(12) 0.80105(16) 0.0234(4) Uani 1 1 d . . . . .
H41 H 0.366866 0.333861 0.857603 0.028 Uiso 1 1 calc R . . . .
C42 C 0.44012(9) 0.03888(13) 0.88442(18) 0.0320(5) Uani 1 1 d . . . . .
H42A H 0.456152 -0.021411 0.887191 0.048 Uiso 1 1 calc GR . . . .
H42B H 0.408116 0.045915 0.943730 0.048 Uiso 1 1 calc GR . . . .
H42C H 0.474483 0.080035 0.901637 0.048 Uiso 1 1 calc GR . . . .
O5 O 0.43970(9) 0.68859(14) 0.5636(2) 0.0787(7) Uani 1 1 d . . . . .
C43 C 0.48119(13) 0.7562(2) 0.3981(3) 0.0660(8) Uani 1 1 d . . . . .
H43A H 0.487696 0.695578 0.372065 0.099 Uiso 1 1 calc GR . . . .
H43B H 0.521185 0.787653 0.400033 0.099 Uiso 1 1 calc GR . . . .
H43C H 0.451684 0.785525 0.342482 0.099 Uiso 1 1 calc GR . . . .
C44 C 0.45569(10) 0.75604(18) 0.5177(2) 0.0474(6) Uani 1 1 d . . . . .
C45 C 0.45157(19) 0.8419(2) 0.5783(3) 0.0931(12) Uani 1 1 d . . . . .
H45A H 0.432444 0.833870 0.655345 0.140 Uiso 1 1 calc GR . . . .
H45B H 0.425908 0.882100 0.529226 0.140 Uiso 1 1 calc GR . . . .
H45C H 0.493629 0.866472 0.590693 0.140 Uiso 1 1 calc GR . . . .

loop_
_atom_site_aniso_label
_atom_site_aniso_U_11
_atom_site_aniso_U_22
_atom_site_aniso_U_33
_atom_site_aniso_U_23
_atom_site_aniso_U_13
_atom_site_aniso_U_12
O1 0.0286(7) 0.0297(8) 0.0257(8) 0.0008(6) -0.0036(5) -0.0038(6)
O2 0.0266(7) 0.0400(9) 0.0352(8) -0.0051(6) 0.0104(6) -0.0054(6)
O3 0.0388(8) 0.0237(7) 0.0340(8) 0.0062(6) 0.0083(6) 0.0102(6)
O4 0.0353(8) 0.0200(7) 0.0383(8) -0.0007(6) -0.0021(6) 0.0066(6)
N1 0.0213(7) 0.0156(8) 0.0208(8) -0.0011(6) 0.0043(6) -0.0023(6)
N2 0.0210(7) 0.0176(8) 0.0184(8) 0.0015(6) 0.0019(6) -0.0042(6)
C1 0.0208(8) 0.0180(9) 0.0185(9) 0.0002(7) 0.0040(7) -0.0010(7)
C2 0.0212(8) 0.0170(9) 0.0186(9) -0.0004(7) 0.0019(7) -0.0013(7)
C3 0.0191(8) 0.0179(9) 0.0202(9) 0.0020(7) 0.0021(7) -0.0012(7)
C4 0.0207(8) 0.0168(9) 0.0210(9) 0.0006(7) 0.0035(7) -0.0013(7)
C5 0.0206(8) 0.0184(9) 0.0185(9) -0.0001(7) 0.0008(7) -0.0021(7)
C6 0.0197(8) 0.0178(9) 0.0201(9) 0.0001(7) 0.0024(7) -0.0015(7)
C7 0.0207(9) 0.0179(9) 0.0202(9) -0.0002(7) 0.0010(7) -0.0017(7)
C8 0.0210(9) 0.0192(9) 0.0190(9) 0.0005(7) 0.0027(7) -0.0001(7)
C9 0.0215(9) 0.0190(9) 0.0186(9) -0.0019(7) 0.0022(7) 0.0002(7)
C10 0.0191(8) 0.0204(9) 0.0207(9) 0.0005(7) 0.0041(7) -0.0006(7)
C11 0.0242(9) 0.0147(9) 0.0282(11) 0.0026(7) -0.0007(7) 0.0002(7)
C12 0.0234(10) 0.0421(13) 0.0397(13) -0.0020(10) 0.0014(9) -0.0103(9)
C13 0.0229(9) 0.0173(9) 0.0289(11) 0.0029(7) 0.0028(8) -0.0003(7)
C14 0.0246(10) 0.0512(14) 0.0365(12) -0.0056(10) -0.0003(9) -0.0093(9)
C15 0.0254(9) 0.0184(9) 0.0217(10) -0.0018(7) 0.0020(7) 0.0015(7)
C16 0.0198(9) 0.0192(10) 0.0273(10) -0.0046(7) 0.0062(7) 0.0010(7)
C17 0.0315(10) 0.0242(10) 0.0257(11) -0.0028(8) 0.0055(8) -0.0035(8)
C18 0.0456(12) 0.0244(11) 0.0314(12) 0.0038(9) 0.0098(9) -0.0028(9)
C19 0.0411(12) 0.0226(11) 0.0492(14) -0.0021(10) 0.0139(10) -0.0092(9)
C20 0.0294(10) 0.0296(12) 0.0510(14) -0.0082(10) 0.0013(9) -0.0098(9)
C21 0.0261(10) 0.0282(11) 0.0363(12) -0.0020(9) -0.0007(8) -0.0012(8)
C22 0.0238(9) 0.0204(9) 0.0220(10) 0.0020(7) 0.0038(7) -0.0013(7)
C23 0.0257(9) 0.0204(10) 0.0221(10) 0.0059(7) 0.0003(7) -0.0026(7)
C24 0.0265(10) 0.0347(12) 0.0404(13) 0.0047(9) 0.0028(9) -0.0049(8)
C25 0.0379(12) 0.0407(14) 0.0520(15) 0.0024(11) -0.0049(10) -0.0167(10)
C26 0.0627(16) 0.0277(12) 0.0475(15) -0.0012(10) -0.0115(12) -0.0140(11)
C27 0.0521(13) 0.0243(11) 0.0395(13) -0.0007(9) -0.0004(10) 0.0029(10)
C28 0.0313(10) 0.0219(10) 0.0316(11) 0.0039(8) 0.0010(8) -0.0003(8)
C29 0.0174(8) 0.0192(9) 0.0211(9) 0.0006(7) -0.0012(7) -0.0024(7)
C30 0.0204(8) 0.0239(10) 0.0208(9) 0.0020(7) 0.0026(7) -0.0020(7)
C31 0.0192(8) 0.0240(10) 0.0265(10) -0.0019(8) 0.0029(7) 0.0011(7)
C32 0.0200(8) 0.0179(9) 0.0288(10) 0.0015(8) -0.0009(7) -0.0002(7)
C33 0.0233(9) 0.0241(10) 0.0235(10) 0.0045(8) 0.0035(7) -0.0012(7)
C34 0.0206(9) 0.0221(10) 0.0238(10) -0.0011(7) 0.0042(7) 0.0006(7)
C35 0.0598(15) 0.0263(12) 0.0426(13) 0.0021(10) 0.0105(11) 0.0184(10)
C36 0.0167(8) 0.0190(9) 0.0240(10) 0.0000(7) 0.0050(7) 0.0001(7)
C37 0.0225(9) 0.0258(10) 0.0246(10) -0.0005(8) 0.0026(7) 0.0000(7)
C38 0.0274(10) 0.0210(10) 0.0298(11) -0.0058(8) 0.0034(8) -0.0005(7)
C39 0.0204(9) 0.0185(9) 0.0325(11) 0.0005(8) 0.0032(7) 0.0015(7)
C40 0.0254(9) 0.0233(10) 0.0266(10) 0.0002(8) -0.0006(8) 0.0024(7)
C41 0.0263(9) 0.0200(10) 0.0239(10) -0.0021(7) 0.0017(8) 0.0012(7)
C42 0.0310(10) 0.0268(11) 0.0382(12) 0.0068(9) 0.0023(9) 0.0056(8)
O5 0.0543(11) 0.0807(15) 0.1001(16) 0.0552(13) -0.0088(11) -0.0014(10)
C43 0.0523(16) 0.082(2) 0.0641(19) 0.0075(16) 0.0088(14) -0.0048(15)
C44 0.0269(11) 0.0551(16) 0.0598(16) 0.0186(13) -0.0056(10) 0.0087(10)
C45 0.122(3) 0.084(3) 0.072(2) -0.0009(19) -0.016(2) 0.056(2)

loop_
_atom_type_symbol
_atom_type_description
_atom_type_scat_dispersion_real
_atom_type_scat_dispersion_imag
_atom_type_scat_source
C C 0.0033 0.0016 'International Tables Vol C Tables 4.2.6.8 and 6.1.1.4'
H H 0.0000 0.0000 'International Tables Vol C Tables 4.2.6.8 and 6.1.1.4'
N N 0.0061 0.0033 'International Tables Vol C Tables 4.2.6.8 and 6.1.1.4'
O O 0.0106 0.0060 'International Tables Vol C Tables 4.2.6.8 and 6.1.1.4'

loop_
_geom_angle_atom_site_label_1
_geom_angle_atom_site_label_2
_geom_angle_atom_site_label_3
_geom_angle
_geom_angle_site_symmetry_1
_geom_angle_site_symmetry_3
C32 O3 C35 117.23(15) . .
C39 O4 C42 117.31(15) . .
C1 N1 C15 111.77(13) . .
C4 N1 C1 101.48(13) . .
C4 N1 C15 116.05(13) . .
C2 N2 C5 101.40(13) . .
C2 N2 C22 114.01(13) . .
C5 N2 C22 115.23(13) . .
N1 C1 H1 112.1 . .
N1 C1 C2 106.51(13) . .
N1 C1 C6 109.53(14) . .
C2 C1 H1 112.1 . .
C6 C1 H1 112.1 . .
C6 C1 C2 103.95(13) . .
N2 C2 C1 106.60(13) . .
N2 C2 H2 112.4 . .
N2 C2 C3 109.11(13) . .
C1 C2 H2 112.4 . .
C3 C2 C1 103.56(13) . .
C3 C2 H2 112.4 . .
C2 C3 C4 101.49(13) . .
C10 C3 C2 109.68(13) . .
C10 C3 C4 102.58(13) . .
C11 C3 C2 115.05(14) . .
C11 C3 C4 112.11(14) . .
C11 C3 C10 114.47(14) . .
N1 C4 C3 106.83(13) . .
N1 C4 H4 112.5 . .
N1 C4 C8 108.41(13) . .
C3 C4 H4 112.5 . .
C8 C4 C3 103.70(13) . .
C8 C4 H4 112.5 . .
N2 C5 H5 112.5 . .
N2 C5 C6 107.49(13) . .
N2 C5 C9 107.58(13) . .
C6 C5 H5 112.5 . .
C9 C5 H5 112.5 . .
C9 C5 C6 103.89(13) . .
C1 C6 C5 101.49(13) . .
C7 C6 C1 111.09(14) . .
C7 C6 C5 101.94(13) . .
C13 C6 C1 113.81(14) . .
C13 C6 C5 112.98(14) . .
C13 C6 C7 114.22(14) . .
C6 C7 H7 106.1 . .
C6 C7 C8 98.99(13) . .
C8 C7 H7 106.1 . .
C29 C7 C6 120.97(14) . .
C29 C7 H7 106.1 . .
C29 C7 C8 117.38(14) . .
C4 C8 H8 112.3 . .
C7 C8 C4 111.78(14) . .
C7 C8 H8 112.3 . .
C9 C8 C4 104.86(14) . .
C9 C8 C7 102.58(13) . .
C9 C8 H8 112.3 . .
C5 C9 H9 112.3 . .
C8 C9 C5 104.62(13) . .
C8 C9 H9 112.3 . .
C10 C9 C5 111.16(14) . .
C10 C9 C8 103.61(13) . .
C10 C9 H9 112.3 . .
C3 C10 H10 106.3 . .
C9 C10 C3 99.11(13) . .
C9 C10 H10 106.3 . .
C36 C10 C3 119.91(14) . .
C36 C10 C9 117.76(14) . .
C36 C10 H10 106.3 . .
O1 C11 C3 122.50(16) . .
O1 C11 C12 119.96(16) . .
C12 C11 C3 117.54(16) . .
C11 C12 H12A 109.5 . .
C11 C12 H12B 109.5 . .
C11 C12 H12C 109.5 . .
H12A C12 H12B 109.5 . .
H12A C12 H12C 109.5 . .
H12B C12 H12C 109.5 . .
O2 C13 C6 121.87(16) . .
O2 C13 C14 119.95(16) . .
C14 C13 C6 118.18(16) . .
C13 C14 H14A 109.5 . .
C13 C14 H14B 109.5 . .
C13 C14 H14C 109.5 . .
H14A C14 H14B 109.5 . .
H14A C14 H14C 109.5 . .
H14B C14 H14C 109.5 . .
N1 C15 H15A 108.6 . .
N1 C15 H15B 108.6 . .
N1 C15 C16 114.48(15) . .
H15A C15 H15B 107.6 . .
C16 C15 H15A 108.6 . .
C16 C15 H15B 108.6 . .
C17 C16 C15 122.35(16) . .
C17 C16 C21 119.07(18) . .
C21 C16 C15 118.28(17) . .
C16 C17 H17 120.0 . .
C16 C17 C18 120.07(19) . .
C18 C17 H17 120.0 . .
C17 C18 H18 119.8 . .
C19 C18 C17 120.4(2) . .
C19 C18 H18 119.8 . .
C18 C19 H19 120.2 . .
C20 C19 C18 119.61(19) . .
C20 C19 H19 120.2 . .
C19 C20 H20 120.0 . .
C19 C20 C21 120.06(19) . .
C21 C20 H20 120.0 . .
C16 C21 H21 119.6 . .
C20 C21 C16 120.7(2) . .
C20 C21 H21 119.6 . .
N2 C22 H22A 109.6 . .
N2 C22 H22B 109.6 . .
N2 C22 C23 110.14(14) . .
H22A C22 H22B 108.1 . .
C23 C22 H22A 109.6 . .
C23 C22 H22B 109.6 . .
C24 C23 C22 120.80(17) . .
C24 C23 C28 118.67(18) . .
C28 C23 C22 120.51(16) . .
C23 C24 H24 119.4 . .
C25 C24 C23 121.2(2) . .
C25 C24 H24 119.4 . .
C24 C25 H25 120.2 . .
C26 C25 C24 119.6(2) . .
C26 C25 H25 120.2 . .
C25 C26 H26 119.9 . .
C25 C26 C27 120.1(2) . .
C27 C26 H26 119.9 . .
C26 C27 H27 119.9 . .
C28 C27 C26 120.2(2) . .
C28 C27 H27 119.9 . .
C23 C28 H28 119.9 . .
C27 C28 C23 120.25(18) . .
C27 C28 H28 119.9 . .
C30 C29 C7 124.55(16) . .
C30 C29 C34 117.58(16) . .
C34 C29 C7 117.86(15) . .
C29 C30 H30 119.2 . .
C29 C30 C31 121.61(17) . .
C31 C30 H30 119.2 . .
C30 C31 H31 120.2 . .
C32 C31 C30 119.63(17) . .
C32 C31 H31 120.2 . .
O3 C32 C31 125.31(16) . .
O3 C32 C33 115.14(16) . .
C31 C32 C33 119.55(16) . .
C32 C33 H33 120.0 . .
C34 C33 C32 119.97(17) . .
C34 C33 H33 120.0 . .
C29 C34 H34 119.2 . .
C33 C34 C29 121.66(17) . .
C33 C34 H34 119.2 . .
O3 C35 H35A 109.5 . .
O3 C35 H35B 109.5 . .
O3 C35 H35C 109.5 . .
H35A C35 H35B 109.5 . .
H35A C35 H35C 109.5 . .
H35B C35 H35C 109.5 . .
C37 C36 C10 119.48(16) . .
C41 C36 C10 123.79(16) . .
C41 C36 C37 116.65(16) . .
C36 C37 H37 119.0 . .
C38 C37 C36 122.05(17) . .
C38 C37 H37 119.0 . .
C37 C38 H38 120.1 . .
C37 C38 C39 119.89(17) . .
C39 C38 H38 120.1 . .
O4 C39 C38 115.98(16) . .
O4 C39 C40 124.48(17) . .
C40 C39 C38 119.54(17) . .
C39 C40 H40 120.3 . .
C39 C40 C41 119.46(17) . .
C41 C40 H40 120.3 . .
C36 C41 C40 122.39(17) . .
C36 C41 H41 118.8 . .
C40 C41 H41 118.8 . .
O4 C42 H42A 109.5 . .
O4 C42 H42B 109.5 . .
O4 C42 H42C 109.5 . .
H42A C42 H42B 109.5 . .
H42A C42 H42C 109.5 . .
H42B C42 H42C 109.5 . .
H43A C43 H43B 109.5 . .
H43A C43 H43C 109.5 . .
H43B C43 H43C 109.5 . .
C44 C43 H43A 109.5 . .
C44 C43 H43B 109.5 . .
C44 C43 H43C 109.5 . .
O5 C44 C43 121.0(3) . .
O5 C44 C45 122.1(3) . .
C43 C44 C45 116.9(3) . .
C44 C45 H45A 109.5 . .
C44 C45 H45B 109.5 . .
C44 C45 H45C 109.5 . .
H45A C45 H45B 109.5 . .
H45A C45 H45C 109.5 . .
H45B C45 H45C 109.5 . .

loop_
_geom_bond_atom_site_label_1
_geom_bond_atom_site_label_2
_geom_bond_distance
_geom_bond_site_symmetry_2
O1 C11 1.216(2) .
O2 C13 1.214(2) .
O3 C32 1.372(2) .
O3 C35 1.423(2) .
O4 C39 1.378(2) .
O4 C42 1.419(2) .
N1 C1 1.459(2) .
N1 C4 1.458(2) .
N1 C15 1.461(2) .
N2 C2 1.457(2) .
N2 C5 1.459(2) .
N2 C22 1.470(2) .
C1 H1 1.0000 .
C1 C2 1.585(2) .
C1 C6 1.559(2) .
C2 H2 1.0000 .
C2 C3 1.568(2) .
C3 C4 1.592(2) .
C3 C10 1.546(2) .
C3 C11 1.519(2) .
C4 H4 1.0000 .
C4 C8 1.570(2) .
C5 H5 1.0000 .
C5 C6 1.583(2) .
C5 C9 1.574(2) .
C6 C7 1.540(2) .
C6 C13 1.528(2) .
C7 H7 1.0000 .
C7 C8 1.542(2) .
C7 C29 1.517(2) .
C8 H8 1.0000 .
C8 C9 1.536(2) .
C9 H9 1.0000 .
C9 C10 1.532(2) .
C10 H10 1.0000 .
C10 C36 1.518(2) .
C11 C12 1.510(3) .
C12 H12A 0.9800 .
C12 H12B 0.9800 .
C12 H12C 0.9800 .
C13 C14 1.497(3) .
C14 H14A 0.9800 .
C14 H14B 0.9800 .
C14 H14C 0.9800 .
C15 H15A 0.9900 .
C15 H15B 0.9900 .
C15 C16 1.513(2) .
C16 C17 1.383(3) .
C16 C21 1.389(3) .
C17 H17 0.9500 .
C17 C18 1.393(3) .
C18 H18 0.9500 .
C18 C19 1.382(3) .
C19 H19 0.9500 .
C19 C20 1.379(3) .
C20 H20 0.9500 .
C20 C21 1.385(3) .
C21 H21 0.9500 .
C22 H22A 0.9900 .
C22 H22B 0.9900 .
C22 C23 1.507(2) .
C23 C24 1.388(3) .
C23 C28 1.392(3) .
C24 H24 0.9500 .
C24 C25 1.383(3) .
C25 H25 0.9500 .
C25 C26 1.374(3) .
C26 H26 0.9500 .
C26 C27 1.388(3) .
C27 H27 0.9500 .
C27 C28 1.382(3) .
C28 H28 0.9500 .
C29 C30 1.386(2) .
C29 C34 1.393(2) .
C30 H30 0.9500 .
C30 C31 1.394(2) .
C31 H31 0.9500 .
C31 C32 1.385(3) .
C32 C33 1.389(2) .
C33 H33 0.9500 .
C33 C34 1.379(2) .
C34 H34 0.9500 .
C35 H35A 0.9800 .
C35 H35B 0.9800 .
C35 H35C 0.9800 .
C36 C37 1.399(2) .
C36 C41 1.385(2) .
C37 H37 0.9500 .
C37 C38 1.381(3) .
C38 H38 0.9500 .
C38 C39 1.389(3) .
C39 C40 1.384(3) .
C40 H40 0.9500 .
C40 C41 1.393(3) .
C41 H41 0.9500 .
C42 H42A 0.9800 .
C42 H42B 0.9800 .
C42 H42C 0.9800 .
O5 C44 1.205(3) .
C43 H43A 0.9800 .
C43 H43B 0.9800 .
C43 H43C 0.9800 .
C43 C44 1.472(4) .
C44 C45 1.479(4) .
C45 H45A 0.9800 .
C45 H45B 0.9800 .
C45 H45C 0.9800 .

loop_
_geom_torsion_atom_site_label_1
_geom_torsion_atom_site_label_2
_geom_torsion_atom_site_label_3
_geom_torsion_atom_site_label_4
_geom_torsion
_geom_torsion_site_symmetry_1
_geom_torsion_site_symmetry_2
_geom_torsion_site_symmetry_3
_geom_torsion_site_symmetry_4
O3 C32 C33 C34 178.78(16) . . . .
O4 C39 C40 C41 178.60(16) . . . .
N1 C1 C2 N2 -139.50(13) . . . .
N1 C1 C2 C3 -24.46(17) . . . .
N1 C1 C6 C5 111.22(14) . . . .
N1 C1 C6 C7 3.49(19) . . . .
N1 C1 C6 C13 -127.11(15) . . . .
N1 C4 C8 C7 -0.18(19) . . . .
N1 C4 C8 C9 -110.58(15) . . . .
N1 C15 C16 C17 28.9(2) . . . .
N1 C15 C16 C21 -157.55(16) . . . .
N2 C2 C3 C4 110.98(14) . . . .
N2 C2 C3 C10 2.99(18) . . . .
N2 C2 C3 C11 -127.76(15) . . . .
N2 C5 C6 C1 28.01(16) . . . .
N2 C5 C6 C7 142.74(13) . . . .
N2 C5 C6 C13 -94.23(16) . . . .
N2 C5 C9 C8 -111.39(15) . . . .
N2 C5 C9 C10 -0.19(18) . . . .
N2 C22 C23 C24 -129.59(18) . . . .
N2 C22 C23 C28 48.8(2) . . . .
C1 N1 C4 C3 -44.51(16) . . . .
C1 N1 C4 C8 66.68(16) . . . .
C1 N1 C15 C16 -171.85(14) . . . .
C1 C2 C3 C4 -2.26(16) . . . .
C1 C2 C3 C10 -110.25(15) . . . .
C1 C2 C3 C11 119.00(15) . . . .
C1 C6 C7 C8 58.59(16) . . . .
C1 C6 C7 C29 -71.06(19) . . . .
C1 C6 C13 O2 -5.6(2) . . . .
C1 C6 C13 C14 175.06(16) . . . .
C2 N2 C5 C6 -43.48(15) . . . .
C2 N2 C5 C9 67.85(15) . . . .
C2 N2 C22 C23 176.98(14) . . . .
C2 C1 C6 C5 -2.28(15) . . . .
C2 C1 C6 C7 -110.02(15) . . . .
C2 C1 C6 C13 119.39(15) . . . .
C2 C3 C4 N1 28.56(16) . . . .
C2 C3 C4 C8 -85.86(14) . . . .
C2 C3 C10 C9 60.19(16) . . . .
C2 C3 C10 C36 -69.34(18) . . . .
C2 C3 C11 O1 -6.6(2) . . . .
C2 C3 C11 C12 173.33(16) . . . .
C3 C4 C8 C7 113.11(15) . . . .
C3 C4 C8 C9 2.70(16) . . . .
C3 C10 C36 C37 165.95(15) . . . .
C3 C10 C36 C41 -17.5(2) . . . .
C4 N1 C1 C2 42.56(16) . . . .
C4 N1 C1 C6 -69.27(16) . . . .
C4 N1 C15 C16 72.46(19) . . . .
C4 C3 C10 C9 -47.06(15) . . . .
C4 C3 C10 C36 -176.60(14) . . . .
C4 C3 C11 O1 108.66(19) . . . .
C4 C3 C11 C12 -71.4(2) . . . .
C4 C8 C9 C5 84.01(15) . . . .
C4 C8 C9 C10 -32.53(16) . . . .
C5 N2 C2 C1 41.23(15) . . . .
C5 N2 C2 C3 -70.00(15) . . . .
C5 N2 C22 C23 60.29(19) . . . .
C5 C6 C7 C8 -48.85(15) . . . .
C5 C6 C7 C29 -178.50(14) . . . .
C5 C6 C13 O2 109.42(19) . . . .
C5 C6 C13 C14 -69.9(2) . . . .
C5 C9 C10 C3 -62.19(16) . . . .
C5 C9 C10 C36 68.73(19) . . . .
C6 C1 C2 N2 -23.85(16) . . . .
C6 C1 C2 C3 91.20(14) . . . .
C6 C5 C9 C8 2.38(16) . . . .
C6 C5 C9 C10 113.58(15) . . . .
C6 C7 C8 C4 -60.75(16) . . . .
C6 C7 C8 C9 51.10(15) . . . .
C6 C7 C29 C30 0.5(2) . . . .
C6 C7 C29 C34 -178.15(15) . . . .
C7 C6 C13 O2 -134.66(18) . . . .
C7 C6 C13 C14 46.0(2) . . . .
C7 C8 C9 C5 -32.89(16) . . . .
C7 C8 C9 C10 -149.44(13) . . . .
C7 C29 C30 C31 -179.22(16) . . . .
C7 C29 C34 C33 179.07(16) . . . .
C8 C7 C29 C30 -120.60(18) . . . .
C8 C7 C29 C34 60.8(2) . . . .
C8 C9 C10 C3 49.65(15) . . . .
C8 C9 C10 C36 -179.42(14) . . . .
C9 C5 C6 C1 -85.82(14) . . . .
C9 C5 C6 C7 28.90(16) . . . .
C9 C5 C6 C13 151.93(14) . . . .
C9 C10 C36 C37 45.3(2) . . . .
C9 C10 C36 C41 -138.07(17) . . . .
C10 C3 C4 N1 141.98(13) . . . .
C10 C3 C4 C8 27.56(15) . . . .
C10 C3 C11 O1 -135.03(17) . . . .
C10 C3 C11 C12 44.9(2) . . . .
C10 C36 C37 C38 176.78(16) . . . .
C10 C36 C41 C40 -176.40(16) . . . .
C11 C3 C4 N1 -94.73(16) . . . .
C11 C3 C4 C8 150.85(14) . . . .
C11 C3 C10 C9 -168.75(14) . . . .
C11 C3 C10 C36 61.7(2) . . . .
C13 C6 C7 C8 -171.03(14) . . . .
C13 C6 C7 C29 59.3(2) . . . .
C15 N1 C1 C2 -81.74(16) . . . .
C15 N1 C1 C6 166.43(13) . . . .
C15 N1 C4 C3 76.85(17) . . . .
C15 N1 C4 C8 -171.96(14) . . . .
C15 C16 C17 C18 172.92(17) . . . .
C15 C16 C21 C20 -173.63(17) . . . .
C16 C17 C18 C19 0.9(3) . . . .
C17 C16 C21 C20 0.1(3) . . . .
C17 C18 C19 C20 -0.7(3) . . . .
C18 C19 C20 C21 0.2(3) . . . .
C19 C20 C21 C16 0.0(3) . . . .
C21 C16 C17 C18 -0.6(3) . . . .
C22 N2 C2 C1 -83.23(16) . . . .
C22 N2 C2 C3 165.54(14) . . . .
C22 N2 C5 C6 80.15(17) . . . .
C22 N2 C5 C9 -168.51(14) . . . .
C22 C23 C24 C25 178.61(19) . . . .
C22 C23 C28 C27 -177.99(18) . . . .
C23 C24 C25 C26 -0.6(3) . . . .
C24 C23 C28 C27 0.4(3) . . . .
C24 C25 C26 C27 0.3(4) . . . .
C25 C26 C27 C28 0.3(3) . . . .
C26 C27 C28 C23 -0.7(3) . . . .
C28 C23 C24 C25 0.2(3) . . . .
C29 C7 C8 C4 71.22(19) . . . .
C29 C7 C8 C9 -176.93(14) . . . .
C29 C30 C31 C32 0.2(3) . . . .
C30 C29 C34 C33 0.3(3) . . . .
C30 C31 C32 O3 -178.96(16) . . . .
C30 C31 C32 C33 0.5(3) . . . .
C31 C32 C33 C34 -0.8(3) . . . .
C32 C33 C34 C29 0.3(3) . . . .
C34 C29 C30 C31 -0.6(3) . . . .
C35 O3 C32 C31 -0.4(3) . . . .
C35 O3 C32 C33 -179.93(18) . . . .
C36 C37 C38 C39 -0.8(3) . . . .
C37 C36 C41 C40 0.3(3) . . . .
C37 C38 C39 O4 -178.39(16) . . . .
C37 C38 C39 C40 1.4(3) . . . .
C38 C39 C40 C41 -1.2(3) . . . .
C39 C40 C41 C36 0.3(3) . . . .
C41 C36 C37 C38 0.0(3) . . . .
C42 O4 C39 C38 -175.59(16) . . . .
C42 O4 C39 C40 4.6(3) . . . .
